data_4106975
loop_
_publ_author_name
'Shaozhong Ge'
'John F. Hartwig'

_publ_section_title
;
 Nickel-Catalyzed Asymmetric \a-Arylation and Heteroarylation of Ketones
 with Chloroarenes: Effect of Halide on Selectivity, Oxidation State, and
 Room-Temperature Reactions
;
_journal_name_full 'Journal of the American Chemical Society'
_journal_page_first 16330
_journal_page_last 16333
_journal_paper_doi 10.1021/ja2082087
_journal_volume 133
_journal_year 2011
_chemical_absolute_configuration ad
_chemical_formula_moiety 'C51 H36 Cl F3 Ni P2'
_chemical_formula_sum 'C51 H36 Cl F3 Ni P2'
_chemical_formula_weight 861.90
_chemical_name_systematic
; 
? 
;
_space_group_IT_number 19
_symmetry_cell_setting orthorhombic
_symmetry_space_group_name_Hall 'P 2ac 2ab'
_symmetry_space_group_name_H-M 'P 21 21 21'
_atom_sites_solution_hydrogens geom
_atom_sites_solution_primary direct
_atom_sites_solution_secondary difmap
_audit_creation_method SHELXL-97
_audit_update_record
; 
? 
;
_cell_angle_alpha 90.00
_cell_angle_beta 90.00
_cell_angle_gamma 90.00
_cell_formula_units_Z 4
_cell_length_a 11.5868(11)
_cell_length_b 16.3974(16)
_cell_length_c 21.272(2)
_cell_measurement_reflns_used 9927
_cell_measurement_temperature 193(2)
_cell_measurement_theta_max 23.46
_cell_measurement_theta_min 2.28
_cell_volume 4041.5(7)
_computing_cell_refinement 'SAINT V7.68A (Bruker, 2005)'
_computing_data_collection 'APEX2 V2010.11-3 (Bruker, 2010)'
_computing_data_reduction
; 
SAINT V7.68A, XPREP V2005/2, SADABS V2007/4, TWINABS V2007/5 
(Bruker, 2005 & 2007) 
;
_computing_molecular_graphics
; 
SHELXTL V6.12 (Bruker, 2005), CrystalMaker v2.1.3 (CrystalMaker, 1994) 
;
_computing_publication_material 'XCIF V6.12 (Bruker, 2005)'
_computing_structure_refinement 'SHELXTL V6.12 (Bruker, 2005)'
_computing_structure_solution 'SHELXTL V6.12 (Bruker, 2005)'
_diffrn_ambient_temperature 193(2)
_diffrn_measured_fraction_theta_full 0.999
_diffrn_measured_fraction_theta_max 0.999
_diffrn_measurement_device 'Siemens Platform/ApexII CCD'
_diffrn_measurement_method 'profile data from \f and \w scans'
_diffrn_radiation_monochromator graphite
_diffrn_radiation_source 'normal-focus sealed tube'
_diffrn_radiation_type MoK\a
_diffrn_radiation_wavelength 0.71073
_diffrn_radiation_wavelength_id Compound2
_diffrn_reflns_av_R_equivalents 0.0509
_diffrn_reflns_av_sigmaI/netI 0.0356
_diffrn_reflns_limit_h_max 13
_diffrn_reflns_limit_h_min -13
_diffrn_reflns_limit_k_max 19
_diffrn_reflns_limit_k_min -19
_diffrn_reflns_limit_l_max 25
_diffrn_reflns_limit_l_min -25
_diffrn_reflns_number 44469
_diffrn_reflns_theta_full 25.38
_diffrn_reflns_theta_max 25.38
_diffrn_reflns_theta_min 1.57
_exptl_absorpt_coefficient_mu 0.676
_exptl_absorpt_correction_T_max 0.9606
_exptl_absorpt_correction_T_min 0.8735
_exptl_absorpt_correction_type integration
_exptl_absorpt_process_details 'SHELXTL/XPREP V2005/2 (Bruker, 2005)'
_exptl_crystal_colour red
_exptl_crystal_density_diffrn 1.417
_exptl_crystal_description prism
_exptl_crystal_F_000 1776
_exptl_crystal_id Compound2
_exptl_crystal_preparation
; 
The data crystal was mounted using oil (Parantone-N, Exxon) to a 
0.3 mm cryo-loop (Hampton Research) with the (211) scattering 
planes roughly normal to the spindle axis. 
;
_exptl_crystal_size_max 0.298
_exptl_crystal_size_mid 0.241
_exptl_crystal_size_min 0.078
_refine_diff_density_max 0.209
_refine_diff_density_min -0.217
_refine_diff_density_rms 0.043
_refine_ls_abs_structure_details 'Flack (1983),  3273 Friedels'
_refine_ls_abs_structure_Flack -0.003(10)
_refine_ls_extinction_method none
_refine_ls_goodness_of_fit_ref 1.040
_refine_ls_hydrogen_treatment noref
_refine_ls_matrix_type full
_refine_ls_number_parameters 629
_refine_ls_number_reflns 7412
_refine_ls_number_restraints 533
_refine_ls_restrained_S_all 1.025
_refine_ls_R_factor_all 0.0385
_refine_ls_R_factor_gt 0.0313
_refine_ls_shift/su_max 0.003
_refine_ls_shift/su_mean 0.000
_refine_ls_structure_factor_coef Fsqd
_refine_ls_weighting_details 'calc w=1/[\s^2^(Fo^2^)+(0.0388P)^2^+0.6972P] where P=(Fo^2^+2Fc^2^)/3'
_refine_ls_weighting_scheme calc
_refine_ls_wR_factor_gt 0.0723
_refine_ls_wR_factor_ref 0.0754
_reflns_number_gt 6639
_reflns_number_total 7412
_reflns_threshold_expression >2sigma(I)
_cod_data_source_file ja2082087_si_001.cif
_cod_data_source_block Compound2
_cod_original_sg_symbol_H-M 'P 21 21 21 '
_cod_database_code 4106975

loop_
_symmetry_equiv_pos_as_xyz
'x, y, z'
'-x+1/2, -y, z+1/2'
'-x, y+1/2, -z+1/2'
'x+1/2, -y+1/2, -z'

loop_
_atom_site_label
_atom_site_type_symbol
_atom_site_fract_x
_atom_site_fract_y
_atom_site_fract_z
_atom_site_U_iso_or_equiv
_atom_site_adp_type
_atom_site_occupancy
_atom_site_symmetry_multiplicity
_atom_site_calc_flag
_atom_site_refinement_flags
_atom_site_disorder_assembly
_atom_site_disorder_group
Ni1 Ni 0.14339(3) 0.88552(2) 0.906200(15) 0.02735(9) Uani 1 1 d . A .
Cl1 Cl -0.03934(6) 0.88062(5) 0.93179(4) 0.0478(2) Uani 1 1 d . . .
P1 P 0.30043(6) 0.90801(4) 0.85407(3) 0.02487(15) Uani 1 1 d D . .
P2 P 0.16888(5) 0.98996(4) 0.97509(3) 0.02565(15) Uani 1 1 d . . .
C1 C 0.4385(2) 0.87947(16) 0.88839(13) 0.0289(6) Uani 1 1 d . A .
C2 C 0.5430(2) 0.89873(16) 0.85909(15) 0.0356(7) Uani 1 1 d . . .
H2 H 0.5428 0.9262 0.8198 0.043 Uiso 1 1 calc R A .
C3 C 0.6472(2) 0.87778(18) 0.88731(15) 0.0447(8) Uani 1 1 d . A .
H3 H 0.7179 0.8899 0.8668 0.054 Uiso 1 1 calc R . .
C4 C 0.6479(3) 0.83957(18) 0.94496(18) 0.0507(9) Uani 1 1 d . . .
H4 H 0.7193 0.8265 0.9644 0.061 Uiso 1 1 calc R A .
C5 C 0.5453(3) 0.82006(17) 0.97488(16) 0.0433(8) Uani 1 1 d . A .
H5 H 0.5466 0.7935 1.0146 0.052 Uiso 1 1 calc R . .
C6 C 0.4405(3) 0.83932(16) 0.94683(14) 0.0340(7) Uani 1 1 d . . .
H6 H 0.3702 0.8254 0.9671 0.041 Uiso 1 1 calc R A .
C7 C 0.3060(8) 0.8607(6) 0.7752(3) 0.0254(13) Uani 0.64(2) 1 d PGDU A 1
C8 C 0.3961(8) 0.8098(6) 0.7573(3) 0.0307(12) Uani 0.64(2) 1 d PGU A 1
H8 H 0.4599 0.8017 0.7847 0.037 Uiso 0.64(2) 1 calc PR A 1
C9 C 0.3930(8) 0.7707(4) 0.6994(3) 0.0313(15) Uani 0.64(2) 1 d PGU A 1
H9 H 0.4546 0.7359 0.6871 0.038 Uiso 0.64(2) 1 calc PR A 1
C10 C 0.2997(9) 0.7826(4) 0.65929(19) 0.0332(18) Uani 0.64(2) 1 d PGU A 1
H10 H 0.2975 0.7559 0.6197 0.040 Uiso 0.64(2) 1 calc PR A 1
C11 C 0.2096(8) 0.8335(4) 0.6772(3) 0.0339(15) Uani 0.64(2) 1 d PGU A 1
H11 H 0.1458 0.8416 0.6498 0.041 Uiso 0.64(2) 1 calc PR A 1
C12 C 0.2128(8) 0.8726(5) 0.7352(3) 0.0340(14) Uani 0.64(2) 1 d PGU A 1
H12 H 0.1512 0.9074 0.7474 0.041 Uiso 0.64(2) 1 calc PR A 1
C7B C 0.2881(14) 0.8603(12) 0.7756(5) 0.031(2) Uani 0.36(2) 1 d PGDU A 2
C8B C 0.3739(12) 0.8127(11) 0.7484(6) 0.034(2) Uani 0.36(2) 1 d PGU A 2
H8B H 0.4432 0.8020 0.7708 0.041 Uiso 0.36(2) 1 calc PR A 2
C9B C 0.3583(12) 0.7808(8) 0.6885(6) 0.030(2) Uani 0.36(2) 1 d PGU A 2
H9B H 0.4170 0.7483 0.6699 0.036 Uiso 0.36(2) 1 calc PR A 2
C10B C 0.2569(14) 0.7965(8) 0.6557(3) 0.037(2) Uani 0.36(2) 1 d PGU A 2
H10B H 0.2463 0.7747 0.6148 0.045 Uiso 0.36(2) 1 calc PR A 2
C11B C 0.1711(13) 0.8441(8) 0.6829(6) 0.042(2) Uani 0.36(2) 1 d PGU A 2
H11B H 0.1018 0.8548 0.6605 0.050 Uiso 0.36(2) 1 calc PR A 2
C12B C 0.1867(13) 0.8760(10) 0.7429(7) 0.033(2) Uani 0.36(2) 1 d PGU A 2
H12B H 0.1281 0.9085 0.7614 0.039 Uiso 0.36(2) 1 calc PR A 2
C13 C 0.3109(2) 1.01908(15) 0.83931(12) 0.0257(6) Uani 1 1 d . A .
C14 C 0.2700(2) 1.05144(18) 0.78173(14) 0.0344(7) Uani 1 1 d . . .
H14 H 0.2469 1.0151 0.7493 0.041 Uiso 1 1 calc R A .
C15 C 0.2630(2) 1.13364(17) 0.77151(14) 0.0369(7) Uani 1 1 d . A .
H15 H 0.2346 1.1533 0.7325 0.044 Uiso 1 1 calc R . .
C16 C 0.2973(2) 1.18920(17) 0.81804(14) 0.0348(7) Uani 1 1 d . . .
C17 C 0.2883(3) 1.27550(19) 0.80887(17) 0.0451(8) Uani 1 1 d . A .
H17 H 0.2576 1.2963 0.7707 0.054 Uiso 1 1 calc R . .
C18 C 0.3233(3) 1.32757(19) 0.85442(18) 0.0515(9) Uani 1 1 d . . .
H18 H 0.3156 1.3847 0.8482 0.062 Uiso 1 1 calc R A .
C19 C 0.3710(3) 1.29798(17) 0.91085(17) 0.0456(8) Uani 1 1 d . A .
H19 H 0.3972 1.3352 0.9420 0.055 Uiso 1 1 calc R . .
C20 C 0.3799(2) 1.21600(15) 0.92108(14) 0.0341(7) Uani 1 1 d . . .
H20 H 0.4117 1.1968 0.9595 0.041 Uiso 1 1 calc R A .
C21 C 0.3425(2) 1.15900(16) 0.87520(12) 0.0291(6) Uani 1 1 d . A .
C22 C 0.3474(2) 1.07224(15) 0.88580(11) 0.0241(5) Uani 1 1 d . . .
C23 C 0.3932(2) 1.04387(15) 0.94803(12) 0.0252(6) Uani 1 1 d . A .
C24 C 0.5153(2) 1.05017(16) 0.95982(13) 0.0271(6) Uani 1 1 d . . .
C25 C 0.5942(2) 1.07822(16) 0.91347(14) 0.0309(6) Uani 1 1 d . A .
H25 H 0.5663 1.0970 0.8740 0.037 Uiso 1 1 calc R . .
C26 C 0.7103(2) 1.07825(17) 0.92551(15) 0.0383(7) Uani 1 1 d . . .
H26 H 0.7622 1.0977 0.8943 0.046 Uiso 1 1 calc R A .
C27 C 0.7541(2) 1.05021(18) 0.98298(15) 0.0398(7) Uani 1 1 d . A .
H27 H 0.8351 1.0488 0.9899 0.048 Uiso 1 1 calc R . .
C28 C 0.6810(2) 1.02518(17) 1.02851(15) 0.0380(7) Uani 1 1 d . . .
H28 H 0.7111 1.0081 1.0679 0.046 Uiso 1 1 calc R A .
C29 C 0.5600(2) 1.02396(16) 1.01844(13) 0.0301(6) Uani 1 1 d . A .
C30 C 0.4819(2) 0.99497(18) 1.06490(13) 0.0362(7) Uani 1 1 d . . .
H30 H 0.5104 0.9797 1.1051 0.043 Uiso 1 1 calc R A .
C31 C 0.3668(2) 0.98870(16) 1.05271(12) 0.0316(6) Uani 1 1 d . A .
H31 H 0.3167 0.9679 1.0842 0.038 Uiso 1 1 calc R . .
C32 C 0.3205(2) 1.01253(15) 0.99406(12) 0.0254(6) Uani 1 1 d . A .
C33 C 0.1109(2) 1.09052(16) 0.95622(12) 0.0267(6) Uani 1 1 d . A .
C34 C 0.0334(2) 1.09894(16) 0.90692(13) 0.0323(6) Uani 1 1 d . . .
H34 H 0.0075 1.0524 0.8844 0.039 Uiso 1 1 calc R A .
C35 C -0.0061(2) 1.17670(19) 0.89074(14) 0.0397(7) Uani 1 1 d . A .
H35 H -0.0590 1.1830 0.8570 0.048 Uiso 1 1 calc R . .
C36 C 0.0313(3) 1.24438(18) 0.92354(14) 0.0409(8) Uani 1 1 d . . .
H36 H 0.0041 1.2970 0.9122 0.049 Uiso 1 1 calc R A .
C37 C 0.1075(2) 1.23596(17) 0.97248(14) 0.0378(7) Uani 1 1 d . A .
H37 H 0.1328 1.2826 0.9951 0.045 Uiso 1 1 calc R . .
C38 C 0.1474(2) 1.15936(16) 0.98877(13) 0.0327(6) Uani 1 1 d . . .
H38 H 0.2003 1.1537 1.0226 0.039 Uiso 1 1 calc R A .
C39 C 0.1079(2) 0.96254(16) 1.05157(13) 0.0299(6) Uani 1 1 d . A .
C40 C 0.0656(2) 1.01887(18) 1.09443(14) 0.0399(7) Uani 1 1 d . . .
H40 H 0.0668 1.0753 1.0843 0.048 Uiso 1 1 calc R A .
C41 C 0.0215(3) 0.9939(2) 1.15183(14) 0.0475(8) Uani 1 1 d . A .
H41 H -0.0074 1.0331 1.1807 0.057 Uiso 1 1 calc R . .
C42 C 0.0196(3) 0.9121(2) 1.16707(15) 0.0475(8) Uani 1 1 d . . .
H42 H -0.0115 0.8949 1.2062 0.057 Uiso 1 1 calc R A .
C43 C 0.0623(3) 0.8561(2) 1.12584(15) 0.0500(8) Uani 1 1 d . A .
H43 H 0.0619 0.7999 1.1366 0.060 Uiso 1 1 calc R . .
C44 C 0.1062(3) 0.88075(19) 1.06833(14) 0.0423(7) Uani 1 1 d . . .
H44 H 0.1355 0.8411 1.0399 0.051 Uiso 1 1 calc R A .
C45 C 0.1329(2) 0.78021(17) 0.86540(13) 0.0334(6) Uani 1 1 d . . .
C46 C 0.2144(3) 0.72001(17) 0.87845(14) 0.0357(7) Uani 1 1 d . A .
H46 H 0.2730 0.7307 0.9086 0.043 Uiso 1 1 calc R . .
C47 C 0.2121(3) 0.64458(18) 0.84838(14) 0.0425(8) Uani 1 1 d . . .
H47 H 0.2688 0.6048 0.8583 0.051 Uiso 1 1 calc R A .
C48 C 0.1279(3) 0.62701(18) 0.80403(13) 0.0416(7) Uani 1 1 d D A .
C49 C 0.0446(3) 0.68529(19) 0.79215(15) 0.0468(8) Uani 1 1 d . . .
H49 H -0.0149 0.6741 0.7626 0.056 Uiso 1 1 calc R A .
C50 C 0.0466(3) 0.76054(18) 0.82307(15) 0.0413(7) Uani 1 1 d . A .
H50 H -0.0127 0.7991 0.8148 0.050 Uiso 1 1 calc R . .
C51 C 0.1356(14) 0.5487(6) 0.7693(7) 0.061(3) Uani 0.157(7) 1 d PDU A 1
F1 F 0.049(2) 0.4966(12) 0.7838(10) 0.076(3) Uani 0.157(7) 1 d PDU A 1
F2 F 0.2340(17) 0.5057(12) 0.7763(10) 0.069(3) Uani 0.157(7) 1 d PDU A 1
F3 F 0.122(2) 0.5577(15) 0.7068(8) 0.063(4) Uani 0.157(7) 1 d PDU A 1
C51B C 0.1229(6) 0.5500(3) 0.7689(3) 0.0568(16) Uani 0.583(11) 1 d PDU A 2
F1B F 0.0154(5) 0.5244(4) 0.7564(4) 0.0723(19) Uani 0.583(11) 1 d PDU A 2
F2B F 0.1735(7) 0.4890(4) 0.7999(4) 0.059(2) Uani 0.583(11) 1 d PDU A 2
F3B F 0.1775(9) 0.5560(4) 0.7141(3) 0.077(2) Uani 0.583(11) 1 d PDU A 2
C51C C 0.1442(10) 0.5489(6) 0.7697(6) 0.060(2) Uani 0.261(9) 1 d PDU A 3
F1C F 0.0588(15) 0.5383(7) 0.7275(6) 0.071(3) Uani 0.261(9) 1 d PDU A 3
F2C F 0.1357(17) 0.4811(13) 0.8053(9) 0.070(4) Uani 0.261(9) 1 d PDU A 3
F3C F 0.2446(12) 0.5394(8) 0.7382(7) 0.077(3) Uani 0.261(9) 1 d PDU A 3

loop_
_atom_site_aniso_label
_atom_site_aniso_U_11
_atom_site_aniso_U_22
_atom_site_aniso_U_33
_atom_site_aniso_U_23
_atom_site_aniso_U_13
_atom_site_aniso_U_12
Ni1 0.02138(16) 0.02811(17) 0.03257(18) -0.00459(15) 0.00025(14) -0.00247(14)
Cl1 0.0237(3) 0.0564(5) 0.0633(5) -0.0159(4) 0.0056(3) -0.0055(3)
P1 0.0219(3) 0.0248(4) 0.0280(3) -0.0027(3) -0.0010(3) -0.0006(3)
P2 0.0226(3) 0.0254(3) 0.0290(4) -0.0022(3) 0.0003(3) -0.0001(3)
C1 0.0253(13) 0.0221(13) 0.0395(16) -0.0060(12) -0.0042(10) 0.0009(12)
C2 0.0303(14) 0.0275(15) 0.0490(18) -0.0068(13) -0.0004(13) -0.0002(12)
C3 0.0237(13) 0.0332(15) 0.077(2) -0.0147(16) 0.0018(15) -0.0007(14)
C4 0.0353(17) 0.0294(16) 0.087(3) -0.0047(17) -0.0232(18) 0.0073(14)
C5 0.0485(19) 0.0274(15) 0.054(2) -0.0012(14) -0.0202(16) 0.0033(14)
C6 0.0380(16) 0.0234(14) 0.0407(18) -0.0030(13) -0.0069(13) -0.0017(12)
C7 0.020(3) 0.029(2) 0.027(2) -0.003(2) 0.000(2) -0.013(2)
C8 0.030(3) 0.032(2) 0.030(3) -0.007(2) 0.000(2) -0.002(2)
C9 0.030(4) 0.032(3) 0.032(3) -0.004(2) 0.001(2) 0.006(2)
C10 0.035(5) 0.033(3) 0.031(2) -0.009(2) -0.002(2) -0.005(3)
C11 0.025(4) 0.041(3) 0.036(3) -0.003(2) -0.005(2) -0.002(3)
C12 0.027(4) 0.038(2) 0.036(3) -0.006(2) 0.003(2) -0.002(3)
C7B 0.029(5) 0.033(4) 0.032(4) -0.004(4) 0.008(3) 0.002(4)
C8B 0.028(4) 0.037(4) 0.037(4) -0.002(4) -0.001(3) -0.003(4)
C9B 0.021(5) 0.034(4) 0.035(4) -0.009(4) 0.001(3) -0.003(4)
C10B 0.034(6) 0.042(5) 0.036(4) -0.007(4) -0.002(4) -0.005(4)
C11B 0.036(5) 0.053(4) 0.037(4) -0.003(3) 0.000(4) -0.004(4)
C12B 0.025(4) 0.042(4) 0.031(4) -0.006(3) 0.003(3) -0.016(4)
C13 0.0215(13) 0.0252(14) 0.0302(14) 0.0044(11) -0.0003(11) -0.0012(11)
C14 0.0327(16) 0.0371(17) 0.0333(16) 0.0028(13) -0.0041(12) -0.0013(12)
C15 0.0376(16) 0.0396(18) 0.0334(16) 0.0121(13) -0.0038(13) 0.0057(13)
C16 0.0281(14) 0.0325(16) 0.0440(18) 0.0094(14) 0.0017(13) 0.0011(12)
C17 0.0400(17) 0.0346(17) 0.061(2) 0.0163(16) -0.0002(16) 0.0065(15)
C18 0.0463(19) 0.0262(16) 0.082(3) 0.0097(17) 0.0055(19) 0.0060(14)
C19 0.0393(17) 0.0265(14) 0.071(2) -0.0069(15) 0.0066(17) -0.0039(13)
C20 0.0330(15) 0.0234(14) 0.0459(18) -0.0048(12) 0.0027(13) -0.0010(11)
C21 0.0204(13) 0.0288(14) 0.0381(15) 0.0023(12) 0.0037(12) -0.0006(11)
C22 0.0181(12) 0.0245(13) 0.0296(14) 0.0006(11) 0.0013(11) -0.0004(11)
C23 0.0268(14) 0.0167(13) 0.0320(15) -0.0033(11) -0.0043(11) 0.0021(10)
C24 0.0262(14) 0.0211(13) 0.0339(16) -0.0070(11) -0.0021(11) -0.0010(11)
C25 0.0280(13) 0.0283(14) 0.0363(16) -0.0046(13) 0.0005(12) -0.0051(11)
C26 0.0276(14) 0.0356(16) 0.052(2) -0.0086(14) 0.0057(13) -0.0082(12)
C27 0.0241(14) 0.0407(18) 0.055(2) -0.0110(15) -0.0068(14) -0.0007(13)
C28 0.0314(15) 0.0365(16) 0.0459(18) -0.0022(14) -0.0112(14) 0.0005(12)
C29 0.0270(14) 0.0273(14) 0.0361(17) -0.0047(12) -0.0056(12) 0.0001(12)
C30 0.0366(16) 0.0414(17) 0.0305(15) 0.0038(13) -0.0098(12) 0.0007(13)
C31 0.0316(14) 0.0339(15) 0.0294(14) -0.0003(12) 0.0001(12) -0.0018(13)
C32 0.0221(13) 0.0215(13) 0.0325(14) -0.0015(11) 0.0002(11) 0.0009(10)
C33 0.0243(13) 0.0265(14) 0.0293(14) 0.0001(11) 0.0025(11) 0.0010(10)
C34 0.0303(13) 0.0323(15) 0.0344(15) -0.0015(13) -0.0018(13) -0.0028(11)
C35 0.0361(16) 0.0418(18) 0.0412(18) 0.0074(14) -0.0066(13) 0.0041(13)
C36 0.0389(17) 0.0330(17) 0.051(2) 0.0031(14) -0.0032(15) 0.0105(13)
C37 0.0381(17) 0.0291(15) 0.0463(18) -0.0073(13) -0.0006(14) 0.0046(13)
C38 0.0314(14) 0.0336(15) 0.0333(15) -0.0051(12) -0.0051(13) 0.0036(13)
C39 0.0249(14) 0.0316(15) 0.0330(15) -0.0033(12) 0.0003(11) -0.0016(11)
C40 0.0437(16) 0.0374(16) 0.0387(17) 0.0013(14) 0.0039(15) 0.0099(13)
C41 0.0540(19) 0.056(2) 0.0324(17) -0.0004(16) 0.0064(15) 0.0170(17)
C42 0.0420(18) 0.067(2) 0.0339(18) 0.0072(16) 0.0035(14) -0.0043(16)
C43 0.064(2) 0.0396(18) 0.046(2) 0.0077(15) 0.0068(17) -0.0126(16)
C44 0.0546(18) 0.0315(15) 0.0408(17) -0.0021(14) 0.0064(14) -0.0084(15)
C45 0.0304(14) 0.0354(15) 0.0342(15) -0.0030(12) 0.0048(13) -0.0074(13)
C46 0.0390(16) 0.0326(16) 0.0356(16) -0.0001(13) -0.0037(13) -0.0084(13)
C47 0.0472(18) 0.0326(17) 0.0477(19) 0.0051(14) 0.0033(15) -0.0039(14)
C48 0.0576(19) 0.0326(16) 0.0345(16) -0.0020(13) 0.0018(14) -0.0123(16)
C49 0.052(2) 0.0442(19) 0.044(2) -0.0009(15) -0.0060(16) -0.0114(16)
C50 0.0389(17) 0.0368(17) 0.0483(19) -0.0087(15) -0.0051(14) -0.0034(14)
C51 0.095(5) 0.046(5) 0.044(5) -0.003(5) -0.002(5) 0.000(4)
F1 0.111(7) 0.054(6) 0.063(7) 0.003(6) -0.005(6) -0.019(6)
F2 0.110(6) 0.047(6) 0.049(7) 0.001(6) 0.000(6) 0.021(6)
F3 0.099(8) 0.051(7) 0.040(6) -0.007(5) 0.000(6) 0.007(7)
C51B 0.089(4) 0.044(3) 0.037(3) -0.001(3) -0.005(3) -0.007(3)
F1B 0.085(3) 0.045(3) 0.087(5) -0.020(3) -0.022(3) -0.017(2)
F2B 0.107(5) 0.025(2) 0.046(3) -0.001(2) -0.002(3) 0.009(3)
F3B 0.139(6) 0.056(3) 0.036(3) -0.008(2) 0.019(4) 0.013(4)
C51C 0.092(5) 0.046(4) 0.042(4) -0.004(4) -0.002(4) 0.003(4)
F1C 0.115(6) 0.051(5) 0.048(6) -0.010(4) -0.022(5) -0.010(5)
F2C 0.102(7) 0.053(6) 0.055(6) 0.002(4) 0.005(5) 0.007(6)
F3C 0.109(6) 0.069(6) 0.054(6) -0.016(5) 0.025(5) -0.003(5)

loop_
_atom_type_symbol
_atom_type_description
_atom_type_scat_dispersion_real
_atom_type_scat_dispersion_imag
_atom_type_scat_source
C C 0.0033 0.0016 'International Tables Vol C Tables 4.2.6.8 and 6.1.1.4'
H H 0.0000 0.0000 'International Tables Vol C Tables 4.2.6.8 and 6.1.1.4'
F F 0.0171 0.0103 'International Tables Vol C Tables 4.2.6.8 and 6.1.1.4'
P P 0.1023 0.0942 'International Tables Vol C Tables 4.2.6.8 and 6.1.1.4'
Cl Cl 0.1484 0.1585 'International Tables Vol C Tables 4.2.6.8 and 6.1.1.4'
Ni Ni 0.3393 1.1124 'International Tables Vol C Tables 4.2.6.8 and 6.1.1.4'

loop_
_exptl_crystal_face_index_h
_exptl_crystal_face_index_k
_exptl_crystal_face_index_l
_exptl_crystal_face_perp_dist
0.00 0.00 1.00 0.0270
0.00 0.00 -1.00 0.0390
1.00 -1.00 -1.00 0.1190
0.00 -1.00 -1.00 0.0380
0.00 1.00 0.00 0.0810
0.00 -1.00 0.00 0.0570
-1.00 -1.00 -1.00 0.0600
1.00 1.00 1.00 0.1360
-2.00 2.00 -1.00 0.0800
1.00 1.00 -2.00 0.1040

loop_
_geom_angle_atom_site_label_1
_geom_angle_atom_site_label_2
_geom_angle_atom_site_label_3
_geom_angle
C45 Ni1 P1 88.56(8)
C45 Ni1 Cl1 91.04(8)
P1 Ni1 Cl1 161.48(3)
C45 Ni1 P2 165.66(9)
P1 Ni1 P2 95.33(3)
Cl1 Ni1 P2 89.60(3)
C1 P1 C7B 108.7(5)
C1 P1 C7 103.0(3)
C1 P1 C13 105.26(12)
C7B P1 C13 105.6(7)
C7 P1 C13 104.9(4)
C1 P1 Ni1 119.34(9)
C7B P1 Ni1 109.0(6)
C7 P1 Ni1 115.0(3)
C13 P1 Ni1 108.06(8)
C33 P2 C39 106.00(12)
C33 P2 C32 102.56(11)
C39 P2 C32 102.87(12)
C33 P2 Ni1 119.41(9)
C39 P2 Ni1 109.76(9)
C32 P2 Ni1 114.65(8)
C2 C1 C6 119.0(2)
C2 C1 P1 121.6(2)
C6 C1 P1 119.3(2)
C3 C2 C1 120.2(3)
C3 C2 H2 119.9
C1 C2 H2 119.9
C4 C3 C2 120.1(3)
C4 C3 H3 119.9
C2 C3 H3 119.9
C3 C4 C5 120.6(3)
C3 C4 H4 119.7
C5 C4 H4 119.7
C4 C5 C6 120.0(3)
C4 C5 H5 120.0
C6 C5 H5 120.0
C5 C6 C1 120.0(3)
C5 C6 H6 120.0
C1 C6 H6 120.0
C8 C7 C12 120.0
C8 C7 P1 121.8(4)
C12 C7 P1 118.0(4)
C9 C8 C7 120.0
C9 C8 H8 120.0
C7 C8 H8 120.0
C8 C9 C10 120.0
C8 C9 H9 120.0
C10 C9 H9 120.0
C11 C10 C9 120.0
C11 C10 H10 120.0
C9 C10 H10 120.0
C12 C11 C10 120.0
C12 C11 H11 120.0
C10 C11 H11 120.0
C11 C12 C7 120.0
C11 C12 H12 120.0
C7 C12 H12 120.0
C8B C7B C12B 120.0
C8B C7B P1 123.9(8)
C12B C7B P1 116.1(8)
C9B C8B C7B 120.0
C9B C8B H8B 120.0
C7B C8B H8B 120.0
C8B C9B C10B 120.0
C8B C9B H9B 120.0
C10B C9B H9B 120.0
C9B C10B C11B 120.0
C9B C10B H10B 120.0
C11B C10B H10B 120.0
C12B C11B C10B 120.0
C12B C11B H11B 120.0
C10B C11B H11B 120.0
C11B C12B C7B 120.0
C11B C12B H12B 120.0
C7B C12B H12B 120.0
C22 C13 C14 118.9(2)
C22 C13 P1 121.21(19)
C14 C13 P1 119.5(2)
C15 C14 C13 121.8(3)
C15 C14 H14 119.1
C13 C14 H14 119.1
C14 C15 C16 120.7(3)
C14 C15 H15 119.6
C16 C15 H15 119.6
C15 C16 C21 119.0(2)
C15 C16 C17 121.7(3)
C21 C16 C17 119.4(3)
C18 C17 C16 120.3(3)
C18 C17 H17 119.9
C16 C17 H17 119.9
C17 C18 C19 120.7(3)
C17 C18 H18 119.6
C19 C18 H18 119.6
C20 C19 C18 120.3(3)
C20 C19 H19 119.8
C18 C19 H19 119.8
C19 C20 C21 121.0(3)
C19 C20 H20 119.5
C21 C20 H20 119.5
C16 C21 C20 118.3(2)
C16 C21 C22 119.7(2)
C20 C21 C22 122.0(2)
C13 C22 C21 119.8(2)
C13 C22 C23 122.9(2)
C21 C22 C23 117.3(2)
C32 C23 C24 120.0(2)
C32 C23 C22 121.4(2)
C24 C23 C22 118.6(2)
C29 C24 C25 118.3(2)
C29 C24 C23 119.3(2)
C25 C24 C23 122.3(2)
C26 C25 C24 120.1(3)
C26 C25 H25 119.9
C24 C25 H25 119.9
C25 C26 C27 121.2(3)
C25 C26 H26 119.4
C27 C26 H26 119.4
C28 C27 C26 119.9(3)
C28 C27 H27 120.0
C26 C27 H27 120.0
C27 C28 C29 121.1(3)
C27 C28 H28 119.5
C29 C28 H28 119.5
C24 C29 C28 119.3(3)
C24 C29 C30 118.7(2)
C28 C29 C30 121.9(3)
C31 C30 C29 121.0(3)
C31 C30 H30 119.5
C29 C30 H30 119.5
C30 C31 C32 121.3(3)
C30 C31 H31 119.4
C32 C31 H31 119.4
C23 C32 C31 119.6(2)
C23 C32 P2 119.92(19)
C31 C32 P2 120.0(2)
C34 C33 C38 119.5(2)
C34 C33 P2 119.6(2)
C38 C33 P2 120.83(19)
C33 C34 C35 119.3(3)
C33 C34 H34 120.4
C35 C34 H34 120.4
C36 C35 C34 120.4(3)
C36 C35 H35 119.8
C34 C35 H35 119.8
C37 C36 C35 120.3(3)
C37 C36 H36 119.8
C35 C36 H36 119.8
C36 C37 C38 119.8(3)
C36 C37 H37 120.1
C38 C37 H37 120.1
C37 C38 C33 120.8(3)
C37 C38 H38 119.6
C33 C38 H38 119.6
C40 C39 C44 118.0(3)
C40 C39 P2 123.9(2)
C44 C39 P2 118.1(2)
C41 C40 C39 120.8(3)
C41 C40 H40 119.6
C39 C40 H40 119.6
C42 C41 C40 120.0(3)
C42 C41 H41 120.0
C40 C41 H41 120.0
C43 C42 C41 119.9(3)
C43 C42 H42 120.1
C41 C42 H42 120.1
C42 C43 C44 120.3(3)
C42 C43 H43 119.8
C44 C43 H43 119.8
C43 C44 C39 120.9(3)
C43 C44 H44 119.5
C39 C44 H44 119.5
C50 C45 C46 117.0(3)
C50 C45 Ni1 123.0(2)
C46 C45 Ni1 120.0(2)
C47 C46 C45 121.6(3)
C47 C46 H46 119.2
C45 C46 H46 119.2
C48 C47 C46 120.7(3)
C48 C47 H47 119.7
C46 C47 H47 119.7
C49 C48 C47 118.2(3)
C49 C48 C51B 118.3(4)
C47 C48 C51B 123.5(4)
C49 C48 C51 123.3(7)
C47 C48 C51 118.4(7)
C49 C48 C51C 126.5(6)
C47 C48 C51C 115.1(6)
C48 C49 C50 120.8(3)
C48 C49 H49 119.6
C50 C49 H49 119.6
C45 C50 C49 121.6(3)
C45 C50 H50 119.2
C49 C50 H50 119.2
F3 C51 F2 105.3(10)
F3 C51 F1 102.1(10)
F2 C51 F1 105.7(10)
F3 C51 C48 112.9(16)
F2 C51 C48 116.6(12)
F1 C51 C48 113.0(12)
F3B C51B F2B 106.2(6)
F3B C51B F1B 106.9(5)
F2B C51B F1B 105.8(5)
F3B C51B C48 111.3(5)
F2B C51B C48 112.1(6)
F1B C51B C48 114.0(5)
F1C C51C F2C 102.4(9)
F1C C51C F3C 106.7(9)
F2C C51C F3C 104.2(9)
F1C C51C C48 110.3(9)
F2C C51C C48 115.1(14)
F3C C51C C48 116.9(9)

loop_
_geom_bond_atom_site_label_1
_geom_bond_atom_site_label_2
_geom_bond_distance
Ni1 C45 1.937(3)
Ni1 P1 2.1626(8)
Ni1 Cl1 2.1876(8)
Ni1 P2 2.2731(8)
P1 C1 1.820(3)
P1 C7B 1.849(6)
P1 C7 1.849(3)
P1 C13 1.852(3)
P2 C33 1.825(3)
P2 C39 1.830(3)
P2 C32 1.840(2)
C1 C2 1.398(4)
C1 C6 1.407(4)
C2 C3 1.391(4)
C2 H2 0.9500
C3 C4 1.377(4)
C3 H3 0.9500
C4 C5 1.386(5)
C4 H4 0.9500
C5 C6 1.389(4)
C5 H5 0.9500
C6 H6 0.9500
C7 C8 1.3900
C7 C12 1.3900
C8 C9 1.3900
C8 H8 0.9500
C9 C10 1.3900
C9 H9 0.9500
C10 C11 1.3900
C10 H10 0.9500
C11 C12 1.3900
C11 H11 0.9500
C12 H12 0.9500
C7B C8B 1.3900
C7B C12B 1.3900
C8B C9B 1.3900
C8B H8B 0.9500
C9B C10B 1.3900
C9B H9B 0.9500
C10B C11B 1.3900
C10B H10B 0.9500
C11B C12B 1.3900
C11B H11B 0.9500
C12B H12B 0.9500
C13 C22 1.384(3)
C13 C14 1.416(4)
C14 C15 1.368(4)
C14 H14 0.9500
C15 C16 1.403(4)
C15 H15 0.9500
C16 C21 1.413(4)
C16 C17 1.432(4)
C17 C18 1.354(5)
C17 H17 0.9500
C18 C19 1.408(5)
C18 H18 0.9500
C19 C20 1.366(4)
C19 H19 0.9500
C20 C21 1.419(4)
C20 H20 0.9500
C21 C22 1.441(3)
C22 C23 1.500(3)
C23 C32 1.391(4)
C23 C24 1.440(3)
C24 C29 1.417(4)
C24 C25 1.421(4)
C25 C26 1.370(4)
C25 H25 0.9500
C26 C27 1.401(4)
C26 H26 0.9500
C27 C28 1.350(4)
C27 H27 0.9500
C28 C29 1.419(4)
C28 H28 0.9500
C29 C30 1.422(4)
C30 C31 1.362(4)
C30 H30 0.9500
C31 C32 1.413(4)
C31 H31 0.9500
C33 C34 1.388(4)
C33 C38 1.390(4)
C34 C35 1.398(4)
C34 H34 0.9500
C35 C36 1.381(4)
C35 H35 0.9500
C36 C37 1.373(4)
C36 H36 0.9500
C37 C38 1.382(4)
C37 H37 0.9500
C38 H38 0.9500
C39 C40 1.388(4)
C39 C44 1.388(4)
C40 C41 1.386(4)
C40 H40 0.9500
C41 C42 1.379(5)
C41 H41 0.9500
C42 C43 1.363(4)
C42 H42 0.9500
C43 C44 1.385(4)
C43 H43 0.9500
C44 H44 0.9500
C45 C50 1.384(4)
C45 C46 1.394(4)
C46 C47 1.393(4)
C46 H46 0.9500
C47 C48 1.387(4)
C47 H47 0.9500
C48 C49 1.382(4)
C48 C51B 1.469(6)
C48 C51 1.485(8)
C48 C51C 1.486(8)
C49 C50 1.398(4)
C49 H49 0.9500
C50 H50 0.9500
C51 F3 1.348(7)
C51 F2 1.348(7)
C51 F1 1.348(7)
C51B F3B 1.332(5)
C51B F2B 1.333(6)
C51B F1B 1.341(6)
C51C F1C 1.348(7)
C51C F2C 1.350(7)
C51C F3C 1.351(7)
